data_4105194
loop_
_publ_author_name
'J. Sreedhar Reddy'
'Venkataramanarao G. Anand'

_publ_contact_author_address
;
Department of Chemistry 
Indian Institute of Science Education and Research 
900 NCL Innovation Park
Dr.Homi Bhabha Road
Pune 411 008
India.
;
_publ_contact_author_email vg.anand@iiserpune.ac.in
_publ_contact_author_fax '091 20 25898022'
_publ_contact_author_name 'Venkataramanarao G. Anand'
_publ_contact_author_phone '091 20 25898021'
_publ_section_title
;
 Aromatic Expanded Isophlorins: Stable 30\p Annulene Analogues with
 Diverse Structural Features
;
_journal_name_full 'Journal of the American Chemical Society'
_journal_page_first 15433
_journal_page_last 15439
_journal_paper_doi 10.1021/ja906290d
_journal_volume 131
_journal_year 2009
_chemical_formula_sum 'C70 H16 Cl12 F30 S4 Se2'
_chemical_formula_weight 2138.39
_chemical_name_systematic
;
 ?
;
_space_group_IT_number 2
_symmetry_cell_setting triclinic
_symmetry_space_group_name_Hall '-P 1'
_symmetry_space_group_name_H-M 'P -1'
_atom_sites_solution_hydrogens geom
_atom_sites_solution_primary direct
_atom_sites_solution_secondary difmap
_audit_creation_method SHELXL-97
_cell_angle_alpha 102.336(2)
_cell_angle_beta 92.709(2)
_cell_angle_gamma 94.913(2)
_cell_formula_units_Z 1
_cell_length_a 9.7879(3)
_cell_length_b 12.8233(4)
_cell_length_c 15.7687(6)
_cell_measurement_reflns_used 7256
_cell_measurement_temperature 248(2)
_cell_measurement_theta_max 25.2
_cell_measurement_theta_min 2.6
_cell_volume 1922.00(11)
_computing_cell_refinement 'APEX2/SAINT (Bruker, 2004)'
_computing_data_collection 'APEX2 (Bruker, 2004)'
_computing_data_reduction 'SAINT/XPREP (Bruker, 2004)'
_computing_molecular_graphics 'ORTEP 32 (Farrugia, 1997)'
_computing_publication_material 'SHELXL-97 (Sheldrick, 1997)'
_computing_structure_refinement 'SHELXL-97 (Sheldrick, 1997)'
_computing_structure_solution 'SIR92 (Altomare etal., 1993)'
_diffrn_ambient_temperature 248(2)
_diffrn_measured_fraction_theta_full 0.999
_diffrn_measured_fraction_theta_max 0.995
_diffrn_measurement_device_type 'Bruker axs (Kappa apex2)'
_diffrn_measurement_method '\w and \f scan'
_diffrn_radiation_monochromator graphite
_diffrn_radiation_source 'fine-focus sealed tube'
_diffrn_radiation_type MoK\a
_diffrn_radiation_wavelength 0.71073
_diffrn_reflns_av_R_equivalents 0.0357
_diffrn_reflns_av_sigmaI/netI 0.0356
_diffrn_reflns_limit_h_max 12
_diffrn_reflns_limit_h_min -12
_diffrn_reflns_limit_k_max 16
_diffrn_reflns_limit_k_min -16
_diffrn_reflns_limit_l_max 19
_diffrn_reflns_limit_l_min -19
_diffrn_reflns_number 41502
_diffrn_reflns_theta_full 25.00
_diffrn_reflns_theta_max 26.76
_diffrn_reflns_theta_min 2.09
_diffrn_standards_decay_% 0
_exptl_absorpt_coefficient_mu 1.605
_exptl_absorpt_correction_T_max 0.8560
_exptl_absorpt_correction_T_min 0.7396
_exptl_absorpt_correction_type multi-scan
_exptl_absorpt_process_details '(Blessing, 1995)'
_exptl_crystal_colour green
_exptl_crystal_density_diffrn 1.847
_exptl_crystal_description needle
_exptl_crystal_F_000 1042
_exptl_crystal_size_max 0.20
_exptl_crystal_size_mid 0.10
_exptl_crystal_size_min 0.10
_refine_diff_density_max 1.020
_refine_diff_density_min -1.018
_refine_diff_density_rms 0.097
_refine_ls_extinction_method none
_refine_ls_goodness_of_fit_ref 1.024
_refine_ls_hydrogen_treatment constr
_refine_ls_matrix_type full
_refine_ls_number_parameters 535
_refine_ls_number_reflns 8140
_refine_ls_number_restraints 0
_refine_ls_restrained_S_all 1.024
_refine_ls_R_factor_all 0.0883
_refine_ls_R_factor_gt 0.0598
_refine_ls_shift/su_max 0.000
_refine_ls_shift/su_mean 0.000
_refine_ls_structure_factor_coef Fsqd
_refine_ls_weighting_details 'calc w=1/[\s^2^(Fo^2^)+(0.0953P)^2^+4.0445P] where P=(Fo^2^+2Fc^2^)/3'
_refine_ls_weighting_scheme calc
_refine_ls_wR_factor_gt 0.1631
_refine_ls_wR_factor_ref 0.1835
_reflns_number_gt 5785
_reflns_number_total 8140
_reflns_threshold_expression >2sigma(I)
_cod_data_source_file ja906290d_si_009.cif
_cod_data_source_block rrlse2s4
_cod_database_code 4105194

loop_
_symmetry_equiv_pos_as_xyz
'x, y, z'
'-x, -y, -z'

loop_
_atom_site_label
_atom_site_type_symbol
_atom_site_fract_x
_atom_site_fract_y
_atom_site_fract_z
_atom_site_U_iso_or_equiv
_atom_site_adp_type
_atom_site_occupancy
_atom_site_symmetry_multiplicity
_atom_site_calc_flag
_atom_site_refinement_flags
_atom_site_disorder_assembly
_atom_site_disorder_group
C1 C 0.4462(4) 0.2076(4) 0.2233(3) 0.0382(10) Uani 1 1 d . . .
C2 C 0.4948(5) 0.1492(4) 0.1466(3) 0.0515(13) Uani 1 1 d . . .
H2 H 0.4435 0.1356 0.0936 0.062 Uiso 1 1 calc R . .
C3 C 0.6225(5) 0.1133(4) 0.1541(3) 0.0511(13) Uani 1 1 d . . .
H3 H 0.6623 0.0753 0.1061 0.061 Uiso 1 1 calc R . .
C4 C 0.6897(4) 0.1362(3) 0.2369(3) 0.0348(9) Uani 1 1 d . . .
C5 C 0.8122(4) 0.1024(3) 0.2668(2) 0.0333(9) Uani 1 1 d . . .
C6 C 0.8969(4) 0.0323(3) 0.2176(3) 0.0333(9) Uani 1 1 d . . .
C7 C 1.0193(4) -0.0005(4) 0.2480(3) 0.0367(9) Uani 1 1 d . . .
H7 H 1.0576 0.0255 0.3045 0.044 Uiso 1 1 calc R . .
C8 C 1.0785(4) -0.0741(4) 0.1880(3) 0.0375(10) Uani 1 1 d . . .
H8 H 1.1590 -0.1030 0.2007 0.045 Uiso 1 1 calc R . .
C9 C 1.0064(4) -0.1021(3) 0.1055(3) 0.0324(9) Uani 1 1 d . . .
C10 C 1.0406(4) -0.1758(3) 0.0321(3) 0.0338(9) Uani 1 1 d . . .
C11 C 0.9661(4) -0.2082(3) -0.0488(3) 0.0331(9) Uani 1 1 d . . .
C12 C 1.0075(4) -0.2739(4) -0.1246(3) 0.0403(10) Uani 1 1 d . . .
H12 H 1.0925 -0.3013 -0.1273 0.048 Uiso 1 1 calc R . .
C13 C 0.9125(4) -0.2942(4) -0.1939(3) 0.0401(10) Uani 1 1 d . . .
H13 H 0.9274 -0.3374 -0.2473 0.048 Uiso 1 1 calc R . .
C14 C 0.7909(4) -0.2452(3) -0.1783(3) 0.0347(9) Uani 1 1 d . . .
C15 C 0.6779(4) -0.2529(3) -0.2384(3) 0.0368(9) Uani 1 1 d . . .
C16 C 0.8513(4) 0.1370(4) 0.3617(3) 0.0351(9) Uani 1 1 d . . .
C17 C 0.8922(5) 0.2429(4) 0.4031(3) 0.0424(11) Uani 1 1 d . . .
C18 C 0.9236(5) 0.2734(5) 0.4921(4) 0.0598(15) Uani 1 1 d . . .
C19 C 0.9125(6) 0.1972(6) 0.5414(3) 0.0691(18) Uani 1 1 d . . .
C20 C 0.8726(6) 0.0939(5) 0.5037(3) 0.0594(15) Uani 1 1 d . . .
C21 C 0.8422(5) 0.0641(4) 0.4153(3) 0.0448(11) Uani 1 1 d . . .
C22 C 1.1680(4) -0.2301(4) 0.0417(3) 0.0383(10) Uani 1 1 d . . .
C23 C 1.1604(6) -0.3387(4) 0.0398(4) 0.0558(14) Uani 1 1 d . . .
C24 C 1.2753(7) -0.3915(5) 0.0469(4) 0.076(2) Uani 1 1 d . . .
C25 C 1.4025(7) -0.3360(6) 0.0572(4) 0.080(2) Uani 1 1 d . . .
C26 C 1.4155(5) -0.2287(6) 0.0600(4) 0.0660(17) Uani 1 1 d . . .
C27 C 1.2987(5) -0.1764(4) 0.0524(3) 0.0461(12) Uani 1 1 d . . .
C28 C 0.6911(4) -0.3174(4) -0.3286(3) 0.0365(10) Uani 1 1 d . . .
C29 C 0.6640(6) -0.4272(4) -0.3488(3) 0.0494(12) Uani 1 1 d . . .
C30 C 0.6692(7) -0.4863(4) -0.4318(4) 0.0631(15) Uani 1 1 d . . .
C31 C 0.7003(6) -0.4373(5) -0.4972(3) 0.0578(14) Uani 1 1 d . . .
C32 C 0.7276(5) -0.3285(5) -0.4808(3) 0.0498(12) Uani 1 1 d . . .
C33 C 0.7235(4) -0.2691(4) -0.3966(3) 0.0417(10) Uani 1 1 d . . .
C35 C 0.4799(9) -0.1739(7) 0.3388(6) 0.093(2) Uani 1 1 d . . .
H35 H 0.5695 -0.1984 0.3238 0.111 Uiso 1 1 calc R . .
F1 F 0.9032(3) 0.3181(2) 0.3565(2) 0.0602(8) Uani 1 1 d . . .
F2 F 0.9617(4) 0.3767(3) 0.5278(2) 0.0918(13) Uani 1 1 d . . .
F3 F 0.9459(5) 0.2266(5) 0.6269(2) 0.1139(17) Uani 1 1 d . . .
F4 F 0.8626(4) 0.0196(4) 0.5519(2) 0.0913(13) Uani 1 1 d . . .
F5 F 0.8023(3) -0.0393(2) 0.3810(2) 0.0599(8) Uani 1 1 d . . .
F6 F 1.0382(4) -0.3947(3) 0.0298(3) 0.0817(11) Uani 1 1 d . . .
F7 F 1.2624(5) -0.4972(3) 0.0460(4) 0.124(2) Uani 1 1 d . . .
F8 F 1.5150(5) -0.3868(4) 0.0640(3) 0.133(2) Uani 1 1 d . . .
F9 F 1.5391(3) -0.1733(4) 0.0700(3) 0.0999(14) Uani 1 1 d . . .
F10 F 1.3151(3) -0.0715(3) 0.0548(2) 0.0605(8) Uani 1 1 d . . .
F11 F 0.6315(5) -0.4778(3) -0.2854(2) 0.0807(11) Uani 1 1 d . . .
F12 F 0.6410(6) -0.5933(3) -0.4495(3) 0.1049(15) Uani 1 1 d . . .
F13 F 0.7042(5) -0.4952(3) -0.5783(2) 0.0955(13) Uani 1 1 d . . .
F14 F 0.7597(4) -0.2793(3) -0.5449(2) 0.0740(10) Uani 1 1 d . . .
F15 F 0.7503(3) -0.1631(2) -0.3825(2) 0.0629(8) Uani 1 1 d . . .
S1 S 0.85994(10) -0.03124(8) 0.10768(6) 0.0346(3) Uani 1 1 d . . .
S2 S 0.80064(11) -0.17115(9) -0.07047(6) 0.0389(3) Uani 1 1 d . . .
Se1 Se 0.58015(5) 0.21914(4) 0.31502(3) 0.04457(17) Uani 1 1 d . . .
C34' C 0.821(2) -0.4181(15) 0.1776(12) 0.109(4) Uani 0.50 1 d P A 1
H34' H 0.8293 -0.4321 0.1146 0.131 Uiso 0.50 1 calc PR A 1
C34 C 0.820(2) -0.4083(16) 0.2390(12) 0.109(4) Uani 0.50 1 d P A 2
H34 H 0.8114 -0.3941 0.3020 0.131 Uiso 0.50 1 calc PR A 2
Cl1 Cl 0.7934(3) -0.2885(2) 0.2101(2) 0.1399(10) Uani 1 1 d . . .
Cl2 Cl 0.9811(4) -0.4424(3) 0.2267(2) 0.1716(15) Uani 1 1 d . . .
Cl3 Cl 0.6976(4) -0.5128(3) 0.1969(2) 0.1683(14) Uani 1 1 d . . .
Cl4 Cl 0.3524(5) -0.2702(2) 0.28660(18) 0.1688(15) Uani 1 1 d . . .
Cl5 Cl 0.4714(2) -0.1499(2) 0.45170(15) 0.1076(7) Uani 1 1 d . . .
Cl6 Cl 0.4604(4) -0.0591(3) 0.3012(3) 0.1774(16) Uani 1 1 d . . .

loop_
_atom_site_aniso_label
_atom_site_aniso_U_11
_atom_site_aniso_U_22
_atom_site_aniso_U_33
_atom_site_aniso_U_23
_atom_site_aniso_U_13
_atom_site_aniso_U_12
C1 0.041(2) 0.046(3) 0.025(2) -0.0015(18) -0.0060(17) 0.0137(19)
C2 0.051(3) 0.073(3) 0.026(2) -0.008(2) -0.0100(19) 0.034(2)
C3 0.053(3) 0.069(3) 0.028(2) -0.006(2) -0.0046(19) 0.032(2)
C4 0.039(2) 0.040(2) 0.0240(19) 0.0004(17) 0.0016(16) 0.0149(18)
C5 0.036(2) 0.038(2) 0.0238(19) 0.0002(16) -0.0019(16) 0.0090(17)
C6 0.036(2) 0.036(2) 0.026(2) 0.0020(17) -0.0047(16) 0.0071(17)
C7 0.036(2) 0.044(2) 0.028(2) 0.0011(18) -0.0058(16) 0.0103(18)
C8 0.030(2) 0.044(2) 0.036(2) 0.0026(19) -0.0054(17) 0.0114(18)
C9 0.0288(19) 0.034(2) 0.032(2) 0.0015(17) -0.0032(15) 0.0097(16)
C10 0.030(2) 0.033(2) 0.036(2) 0.0022(17) -0.0027(16) 0.0085(16)
C11 0.033(2) 0.034(2) 0.031(2) 0.0009(17) -0.0026(16) 0.0095(16)
C12 0.035(2) 0.045(3) 0.038(2) -0.0007(19) -0.0001(18) 0.0128(19)
C13 0.042(2) 0.044(3) 0.030(2) -0.0045(18) -0.0005(17) 0.0164(19)
C14 0.038(2) 0.034(2) 0.029(2) -0.0004(17) -0.0027(16) 0.0117(17)
C15 0.043(2) 0.037(2) 0.027(2) -0.0012(17) -0.0014(17) 0.0109(18)
C16 0.0286(19) 0.049(3) 0.026(2) 0.0030(18) -0.0016(15) 0.0103(18)
C17 0.039(2) 0.046(3) 0.037(2) -0.003(2) 0.0035(18) 0.0038(19)
C18 0.047(3) 0.072(4) 0.044(3) -0.020(3) -0.004(2) 0.004(3)
C19 0.059(3) 0.116(6) 0.026(3) -0.001(3) -0.008(2) 0.018(3)
C20 0.053(3) 0.097(5) 0.035(3) 0.022(3) 0.000(2) 0.024(3)
C21 0.040(2) 0.063(3) 0.031(2) 0.006(2) -0.0026(18) 0.015(2)
C22 0.037(2) 0.041(2) 0.032(2) -0.0047(18) -0.0045(17) 0.0156(18)
C23 0.056(3) 0.047(3) 0.058(3) -0.003(2) -0.016(2) 0.015(2)
C24 0.090(5) 0.054(3) 0.076(4) -0.016(3) -0.026(3) 0.045(3)
C25 0.062(4) 0.097(5) 0.069(4) -0.019(3) -0.021(3) 0.053(4)
C26 0.035(3) 0.108(5) 0.048(3) -0.003(3) -0.005(2) 0.023(3)
C27 0.039(2) 0.063(3) 0.032(2) -0.002(2) -0.0027(18) 0.013(2)
C28 0.035(2) 0.044(2) 0.027(2) -0.0019(18) -0.0025(16) 0.0112(18)
C29 0.065(3) 0.041(3) 0.040(3) 0.000(2) 0.007(2) 0.012(2)
C30 0.084(4) 0.043(3) 0.053(3) -0.012(2) 0.004(3) 0.009(3)
C31 0.064(3) 0.070(4) 0.029(2) -0.013(2) 0.000(2) 0.013(3)
C32 0.045(3) 0.074(4) 0.028(2) 0.004(2) 0.0014(19) 0.012(2)
C33 0.037(2) 0.048(3) 0.036(2) 0.001(2) -0.0024(18) 0.0059(19)
C35 0.090(5) 0.094(6) 0.101(6) 0.031(5) 0.014(4) 0.022(4)
F1 0.070(2) 0.0465(17) 0.0583(19) -0.0015(14) 0.0109(15) 0.0034(14)
F2 0.084(3) 0.093(3) 0.067(2) -0.043(2) -0.0063(19) -0.007(2)
F3 0.121(3) 0.181(5) 0.0244(17) -0.011(2) -0.0181(18) 0.029(3)
F4 0.101(3) 0.141(4) 0.050(2) 0.050(2) 0.0067(19) 0.037(3)
F5 0.069(2) 0.0558(19) 0.0587(19) 0.0188(15) 0.0020(15) 0.0114(15)
F6 0.077(2) 0.0399(17) 0.119(3) 0.0095(18) -0.032(2) -0.0016(16)
F7 0.141(4) 0.052(2) 0.164(5) -0.009(3) -0.055(3) 0.049(2)
F8 0.093(3) 0.150(4) 0.139(4) -0.026(3) -0.037(3) 0.097(3)
F9 0.0325(16) 0.165(4) 0.095(3) 0.010(3) 0.0008(17) 0.015(2)
F10 0.0476(16) 0.066(2) 0.066(2) 0.0152(16) -0.0005(14) -0.0048(14)
F11 0.134(3) 0.0472(18) 0.062(2) 0.0121(16) 0.023(2) 0.0072(19)
F12 0.170(4) 0.047(2) 0.081(3) -0.0215(19) 0.014(3) 0.004(2)
F13 0.130(3) 0.100(3) 0.0381(18) -0.0293(18) 0.0081(19) 0.021(3)
F14 0.080(2) 0.107(3) 0.0383(17) 0.0194(17) 0.0119(15) 0.011(2)
F15 0.082(2) 0.0514(18) 0.0502(18) 0.0068(14) -0.0003(15) -0.0077(16)
S1 0.0366(5) 0.0385(6) 0.0249(5) -0.0053(4) -0.0040(4) 0.0177(4)
S2 0.0367(5) 0.0483(6) 0.0258(5) -0.0084(4) -0.0104(4) 0.0190(5)
Se1 0.0429(3) 0.0562(3) 0.0306(3) -0.0031(2) -0.00395(18) 0.0178(2)
C34' 0.140(11) 0.107(9) 0.069(8) 0.000(9) 0.012(9) -0.012(8)
C34 0.140(11) 0.107(9) 0.069(8) 0.000(9) 0.012(9) -0.012(8)
Cl1 0.128(2) 0.118(2) 0.182(3) 0.052(2) -0.0175(19) 0.0217(16)
Cl2 0.201(3) 0.115(2) 0.182(3) -0.010(2) -0.044(3) 0.062(2)
Cl3 0.197(3) 0.159(3) 0.147(3) 0.051(2) 0.016(2) -0.039(3)
Cl4 0.302(5) 0.0882(16) 0.0988(18) 0.0143(14) -0.005(2) -0.054(2)
Cl5 0.0978(14) 0.1196(17) 0.0944(15) -0.0029(12) 0.0008(11) 0.0190(12)
Cl6 0.180(3) 0.124(2) 0.242(4) 0.112(3) -0.061(3) -0.046(2)

loop_
_atom_type_symbol
_atom_type_description
_atom_type_scat_dispersion_real
_atom_type_scat_dispersion_imag
_atom_type_scat_source
C C 0.0033 0.0016 'International Tables Vol C Tables 4.2.6.8 and 6.1.1.4'
H H 0.0000 0.0000 'International Tables Vol C Tables 4.2.6.8 and 6.1.1.4'
F F 0.0171 0.0103 'International Tables Vol C Tables 4.2.6.8 and 6.1.1.4'
S S 0.1246 0.1234 'International Tables Vol C Tables 4.2.6.8 and 6.1.1.4'
Se Se -0.0929 2.2259 'International Tables Vol C Tables 4.2.6.8 and 6.1.1.4'
Cl Cl 0.1484 0.1585 'International Tables Vol C Tables 4.2.6.8 and 6.1.1.4'

loop_
_geom_angle_atom_site_label_1
_geom_angle_atom_site_label_2
_geom_angle_atom_site_label_3
_geom_angle
_geom_angle_site_symmetry_1
C15 C1 C2 130.9(4) 2_655
C15 C1 Se1 120.4(3) 2_655
C2 C1 Se1 108.7(3) .
C3 C2 C1 116.5(4) .
C3 C2 H2 121.8 .
C1 C2 H2 121.8 .
C2 C3 C4 117.1(4) .
C2 C3 H3 121.4 .
C4 C3 H3 121.4 .
C3 C4 C5 130.5(4) .
C3 C4 Se1 108.6(3) .
C5 C4 Se1 120.8(3) .
C4 C5 C6 126.8(4) .
C4 C5 C16 116.8(3) .
C6 C5 C16 116.2(3) .
C7 C6 C5 126.3(4) .
C7 C6 S1 109.4(3) .
C5 C6 S1 124.3(3) .
C8 C7 C6 114.8(4) .
C8 C7 H7 122.6 .
C6 C7 H7 122.6 .
C7 C8 C9 114.1(4) .
C7 C8 H8 122.9 .
C9 C8 H8 122.9 .
C10 C9 C8 127.1(4) .
C10 C9 S1 123.7(3) .
C8 C9 S1 109.3(3) .
C9 C10 C11 127.5(4) .
C9 C10 C22 116.8(3) .
C11 C10 C22 115.7(3) .
C10 C11 C12 127.1(4) .
C10 C11 S2 123.9(3) .
C12 C11 S2 109.0(3) .
C13 C12 C11 114.5(4) .
C13 C12 H12 122.8 .
C11 C12 H12 122.8 .
C12 C13 C14 115.0(4) .
C12 C13 H13 122.5 .
C14 C13 H13 122.5 .
C13 C14 C15 126.3(4) .
C13 C14 S2 109.2(3) .
C15 C14 S2 124.5(3) .
C1 C15 C14 127.1(4) 2_655
C1 C15 C28 116.3(4) 2_655
C14 C15 C28 116.5(4) .
C21 C16 C17 115.8(4) .
C21 C16 C5 120.9(4) .
C17 C16 C5 123.3(4) .
F1 C17 C18 118.3(5) .
F1 C17 C16 119.7(4) .
C18 C17 C16 122.0(5) .
F2 C18 C19 121.8(5) .
F2 C18 C17 119.0(6) .
C19 C18 C17 119.2(5) .
F3 C19 C20 120.5(7) .
F3 C19 C18 119.0(6) .
C20 C19 C18 120.5(5) .
F4 C20 C19 120.3(5) .
F4 C20 C21 119.6(6) .
C19 C20 C21 120.1(5) .
F5 C21 C20 117.8(5) .
F5 C21 C16 119.7(4) .
C20 C21 C16 122.4(5) .
C23 C22 C27 116.3(4) .
C23 C22 C10 120.8(4) .
C27 C22 C10 122.9(4) .
F6 C23 C24 118.5(5) .
F6 C23 C22 119.2(4) .
C24 C23 C22 122.3(5) .
F7 C24 C25 120.1(5) .
F7 C24 C23 120.1(7) .
C25 C24 C23 119.8(6) .
F8 C25 C26 119.7(7) .
F8 C25 C24 120.2(7) .
C26 C25 C24 120.1(5) .
F9 C26 C25 120.8(5) .
F9 C26 C27 119.6(6) .
C25 C26 C27 119.6(6) .
F10 C27 C22 120.0(4) .
F10 C27 C26 118.1(5) .
C22 C27 C26 121.9(5) .
C29 C28 C33 116.5(4) .
C29 C28 C15 121.6(4) .
C33 C28 C15 121.8(4) .
F11 C29 C30 119.0(5) .
F11 C29 C28 118.9(4) .
C30 C29 C28 122.1(5) .
F12 C30 C31 119.1(5) .
F12 C30 C29 120.5(6) .
C31 C30 C29 120.3(5) .
F13 C31 C30 120.2(5) .
F13 C31 C32 119.8(5) .
C30 C31 C32 120.0(4) .
F14 C32 C31 120.5(4) .
F14 C32 C33 120.1(5) .
C31 C32 C33 119.4(5) .
F15 C33 C28 120.2(4) .
F15 C33 C32 118.1(4) .
C28 C33 C32 121.6(5) .
Cl6 C35 Cl4 107.6(5) .
Cl6 C35 Cl5 111.0(5) .
Cl4 C35 Cl5 111.3(5) .
Cl6 C35 H35 109.0 .
Cl4 C35 H35 109.0 .
Cl5 C35 H35 109.0 .
C6 S1 C9 92.38(19) .
C14 S2 C11 92.34(19) .
C1 Se1 C4 89.09(17) .
Cl1 C34' Cl3 117.6(12) .
Cl1 C34' Cl2 110.1(10) .
Cl3 C34' Cl2 107.0(11) .
Cl1 C34' H34' 107.2 .
Cl3 C34' H34' 107.2 .
Cl2 C34' H34' 107.2 .
Cl2 C34 Cl3 112.9(11) .
Cl2 C34 Cl1 113.6(11) .
Cl3 C34 Cl1 115.0(12) .
Cl2 C34 H34 104.6 .
Cl3 C34 H34 104.6 .
Cl1 C34 H34 104.6 .
C34' Cl1 C34 32.3(7) .
C34 Cl2 C34' 31.5(7) .
C34 Cl3 C34' 32.1(7) .

loop_
_geom_bond_atom_site_label_1
_geom_bond_atom_site_label_2
_geom_bond_distance
_geom_bond_site_symmetry_2
C1 C15 1.399(6) 2_655
C1 C2 1.407(6) .
C1 Se1 1.879(4) .
C2 C3 1.377(6) .
C2 H2 0.9300 .
C3 C4 1.395(6) .
C3 H3 0.9300 .
C4 C5 1.404(6) .
C4 Se1 1.886(4) .
C5 C6 1.410(5) .
C5 C16 1.489(5) .
C6 C7 1.401(6) .
C6 S1 1.757(4) .
C7 C8 1.372(6) .
C7 H7 0.9300 .
C8 C9 1.411(6) .
C8 H8 0.9300 .
C9 C10 1.402(5) .
C9 S1 1.760(4) .
C10 C11 1.403(6) .
C10 C22 1.497(5) .
C11 C12 1.406(6) .
C11 S2 1.764(4) .
C12 C13 1.366(6) .
C12 H12 0.9300 .
C13 C14 1.400(6) .
C13 H13 0.9300 .
C14 C15 1.405(6) .
C14 S2 1.756(4) .
C15 C1 1.399(6) 2_655
C15 C28 1.503(5) .
C16 C21 1.388(7) .
C16 C17 1.390(6) .
C17 F1 1.332(6) .
C17 C18 1.387(7) .
C18 F2 1.337(7) .
C18 C19 1.373(9) .
C19 F3 1.338(6) .
C19 C20 1.346(9) .
C20 F4 1.339(7) .
C20 C21 1.374(7) .
C21 F5 1.337(6) .
C22 C23 1.381(7) .
C22 C27 1.385(7) .
C23 F6 1.326(7) .
C23 C24 1.374(7) .
C24 F7 1.348(8) .
C24 C25 1.364(10) .
C25 F8 1.337(6) .
C25 C26 1.362(10) .
C26 F9 1.334(7) .
C26 C27 1.387(7) .
C27 F10 1.332(6) .
C28 C29 1.374(7) .
C28 C33 1.384(7) .
C29 F11 1.340(6) .
C29 C30 1.371(7) .
C30 F12 1.342(7) .
C30 C31 1.351(8) .
C31 F13 1.338(5) .
C31 C32 1.364(8) .
C32 F14 1.337(6) .
C32 C33 1.386(6) .
C33 F15 1.331(6) .
C35 Cl6 1.722(8) .
C35 Cl4 1.722(9) .
C35 Cl5 1.748(9) .
C35 H35 0.9800 .
C34' Cl1 1.68(2) .
C34' Cl3 1.721(19) .
C34' Cl2 1.80(2) .
C34' H34' 0.9800 .
C34 Cl2 1.68(2) .
C34 Cl3 1.718(19) .
C34 Cl1 1.73(2) .
C34 H34 0.9800 .

loop_
_geom_torsion_atom_site_label_1
_geom_torsion_atom_site_label_2
_geom_torsion_atom_site_label_3
_geom_torsion_atom_site_label_4
_geom_torsion
_geom_torsion_site_symmetry_1
_geom_torsion_site_symmetry_4
C15 C1 C2 C3 -178.6(5) 2_655 .
Se1 C1 C2 C3 0.8(6) . .
C1 C2 C3 C4 1.2(8) . .
C2 C3 C4 C5 173.1(5) . .
C2 C3 C4 Se1 -2.6(6) . .
C3 C4 C5 C6 -1.7(8) . .
Se1 C4 C5 C6 173.6(4) . .
C3 C4 C5 C16 -176.4(5) . .
Se1 C4 C5 C16 -1.2(6) . .
C4 C5 C6 C7 179.7(5) . .
C16 C5 C6 C7 -5.5(7) . .
C4 C5 C6 S1 -2.6(7) . .
C16 C5 C6 S1 172.2(3) . .
C5 C6 C7 C8 176.5(4) . .
S1 C6 C7 C8 -1.6(5) . .
C6 C7 C8 C9 1.2(6) . .
C7 C8 C9 C10 -179.1(4) . .
C7 C8 C9 S1 -0.2(5) . .
C8 C9 C10 C11 176.5(5) . .
S1 C9 C10 C11 -2.2(7) . .
C8 C9 C10 C22 -0.5(7) . .
S1 C9 C10 C22 -179.3(3) . .
C9 C10 C11 C12 173.3(5) . .
C22 C10 C11 C12 -9.6(7) . .
C9 C10 C11 S2 -7.0(7) . .
C22 C10 C11 S2 170.1(3) . .
C10 C11 C12 C13 178.7(4) . .
S2 C11 C12 C13 -1.0(5) . .
C11 C12 C13 C14 0.8(6) . .
C12 C13 C14 C15 179.7(5) . .
C12 C13 C14 S2 -0.2(5) . .
C13 C14 C15 C1 177.7(5) . 2_655
S2 C14 C15 C1 -2.4(7) . 2_655
C13 C14 C15 C28 -1.8(7) . .
S2 C14 C15 C28 178.1(3) . .
C4 C5 C16 C21 108.1(5) . .
C6 C5 C16 C21 -67.2(5) . .
C4 C5 C16 C17 -68.6(6) . .
C6 C5 C16 C17 116.1(5) . .
C21 C16 C17 F1 -179.8(4) . .
C5 C16 C17 F1 -2.9(6) . .
C21 C16 C17 C18 0.8(6) . .
C5 C16 C17 C18 177.8(4) . .
F1 C17 C18 F2 0.9(7) . .
C16 C17 C18 F2 -179.8(4) . .
F1 C17 C18 C19 179.8(5) . .
C16 C17 C18 C19 -0.8(7) . .
F2 C18 C19 F3 -2.7(8) . .
C17 C18 C19 F3 178.5(5) . .
F2 C18 C19 C20 179.4(5) . .
C17 C18 C19 C20 0.5(8) . .
F3 C19 C20 F4 1.6(8) . .
C18 C19 C20 F4 179.6(5) . .
F3 C19 C20 C21 -178.1(5) . .
C18 C19 C20 C21 -0.2(8) . .
F4 C20 C21 F5 0.6(7) . .
C19 C20 C21 F5 -179.6(5) . .
F4 C20 C21 C16 -179.6(4) . .
C19 C20 C21 C16 0.2(8) . .
C17 C16 C21 F5 179.3(4) . .
C5 C16 C21 F5 2.3(6) . .
C17 C16 C21 C20 -0.5(6) . .
C5 C16 C21 C20 -177.5(4) . .
C9 C10 C22 C23 112.0(5) . .
C11 C10 C22 C23 -65.4(6) . .
C9 C10 C22 C27 -68.4(6) . .
C11 C10 C22 C27 114.2(5) . .
C27 C22 C23 F6 180.0(5) . .
C10 C22 C23 F6 -0.4(7) . .
C27 C22 C23 C24 -0.8(8) . .
C10 C22 C23 C24 178.8(5) . .
F6 C23 C24 F7 -1.8(9) . .
C22 C23 C24 F7 179.0(6) . .
F6 C23 C24 C25 179.9(6) . .
C22 C23 C24 C25 0.7(10) . .
F7 C24 C25 F8 1.8(10) . .
C23 C24 C25 F8 -179.9(6) . .
F7 C24 C25 C26 -178.6(6) . .
C23 C24 C25 C26 -0.3(10) . .
F8 C25 C26 F9 -0.4(9) . .
C24 C25 C26 F9 -179.9(6) . .
F8 C25 C26 C27 179.6(5) . .
C24 C25 C26 C27 0.1(9) . .
C23 C22 C27 F10 179.9(4) . .
C10 C22 C27 F10 0.2(7) . .
C23 C22 C27 C26 0.5(7) . .
C10 C22 C27 C26 -179.1(4) . .
F9 C26 C27 F10 0.5(7) . .
C25 C26 C27 F10 -179.5(5) . .
F9 C26 C27 C22 179.8(5) . .
C25 C26 C27 C22 -0.2(8) . .
C1 C15 C28 C29 -96.4(5) 2_655 .
C14 C15 C28 C29 83.2(6) . .
C1 C15 C28 C33 80.0(6) 2_655 .
C14 C15 C28 C33 -100.5(5) . .
C33 C28 C29 F11 -179.7(4) . .
C15 C28 C29 F11 -3.2(7) . .
C33 C28 C29 C30 0.3(7) . .
C15 C28 C29 C30 176.8(5) . .
F11 C29 C30 F12 0.6(9) . .
C28 C29 C30 F12 -179.4(5) . .
F11 C29 C30 C31 179.3(5) . .
C28 C29 C30 C31 -0.7(9) . .
F12 C30 C31 F13 -0.7(9) . .
C29 C30 C31 F13 -179.4(5) . .
F12 C30 C31 C32 179.2(5) . .
C29 C30 C31 C32 0.4(9) . .
F13 C31 C32 F14 -0.8(8) . .
C30 C31 C32 F14 179.4(5) . .
F13 C31 C32 C33 -180.0(5) . .
C30 C31 C32 C33 0.2(8) . .
C29 C28 C33 F15 179.6(4) . .
C15 C28 C33 F15 3.1(6) . .
C29 C28 C33 C32 0.4(7) . .
C15 C28 C33 C32 -176.1(4) . .
F14 C32 C33 F15 0.9(7) . .
C31 C32 C33 F15 -179.9(4) . .
F14 C32 C33 C28 -179.8(4) . .
C31 C32 C33 C28 -0.6(7) . .
C7 C6 S1 C9 1.2(3) . .
C5 C6 S1 C9 -176.9(4) . .
C10 C9 S1 C6 178.4(4) . .
C8 C9 S1 C6 -0.6(3) . .
C13 C14 S2 C11 -0.3(4) . .
C15 C14 S2 C11 179.7(4) . .
C10 C11 S2 C14 -179.0(4) . .
C12 C11 S2 C14 0.8(4) . .
C15 C1 Se1 C4 177.7(4) 2_655 .
C2 C1 Se1 C4 -1.9(4) . .
C3 C4 Se1 C1 2.5(4) . .
C5 C4 Se1 C1 -173.8(4) . .
Cl3 C34' Cl1 C34 63.5(18) . .
Cl2 C34' Cl1 C34 -59.4(17) . .
Cl2 C34 Cl1 C34' 71.0(19) . .
Cl3 C34 Cl1 C34' -61.3(17) . .
Cl3 C34 Cl2 C34' 68.6(17) . .
Cl1 C34 Cl2 C34' -64.6(17) . .
Cl1 C34' Cl2 C34 65.3(17) . .
Cl3 C34' Cl2 C34 -63.5(17) . .
Cl2 C34 Cl3 C34' -73.1(19) . .
Cl1 C34 Cl3 C34' 59.5(19) . .
Cl1 C34' Cl3 C34 -65.2(19) . .
Cl2 C34' Cl3 C34 59.3(18) . .
